data_4309990
loop_
_publ_author_name
'John W. Sibert'
'Philip B. Forshee'
'Vincent Lynch'

_publ_section_title
;
Wurster's Thiacrown Ethers: Synthesis, Properties, and
Pt(II)-Coordination Chemistry
;
_journal_name_full 'Inorganic Chemistry'
_journal_page_first 8602
_journal_page_last 8609
_journal_paper_doi 10.1021/ic051125d
_journal_volume 44
_journal_year 2005
_chemical_formula_sum 'C18 H30 N2 S3'
_chemical_formula_weight 370.62
_chemical_name_systematic
; 
 ? 
;
_space_group_IT_number 2
_symmetry_cell_setting triclinic
_symmetry_space_group_name_Hall '-P 1'
_symmetry_space_group_name_H-M 'P -1'
_atom_sites_solution_hydrogens geom
_atom_sites_solution_primary direct
_atom_sites_solution_secondary difmap
_audit_creation_method SHELXL-97
_cell_angle_alpha 112.330(1)
_cell_angle_beta 90.565(1)
_cell_angle_gamma 90.445(1)
_cell_formula_units_Z 2
_cell_length_a 5.8862(1)
_cell_length_b 12.0606(3)
_cell_length_c 14.9082(4)
_cell_measurement_temperature 153(2)
_cell_volume 978.86(4)
_computing_cell_refinement 'Collect software, Nonius B.V. 1998'
_computing_data_collection 'Collect software, Nonius B.V. 1998'
_computing_data_reduction
;
DENZO and Scalepack (Otwinoski and Minor, 1997)
;
_computing_molecular_graphics 'XP SHELXTL/PC, Siemens Analytical'
_computing_structure_refinement 'XL SHELXTL/PC, Siemens Analytical'
_computing_structure_solution
;
SIR97 - Altomare A., Burla M.C., Camalli M., Cascarano G.L., Giacovazzo C., 
Guagliardi A., Moliterni A.G.G., Polidori G.,Spagna R.
;
_diffrn_ambient_temperature 153(2)
_diffrn_measured_fraction_theta_full 0.996
_diffrn_measured_fraction_theta_max 0.996
_diffrn_radiation_monochromator graphite
_diffrn_radiation_source 'fine-focus sealed tube'
_diffrn_radiation_type MoK\a
_diffrn_radiation_wavelength 0.71073
_diffrn_reflns_av_R_equivalents 0.0332
_diffrn_reflns_av_sigmaI/netI 0.0760
_diffrn_reflns_limit_h_max 7
_diffrn_reflns_limit_h_min -7
_diffrn_reflns_limit_k_max 15
_diffrn_reflns_limit_k_min -15
_diffrn_reflns_limit_l_max 19
_diffrn_reflns_limit_l_min -19
_diffrn_reflns_number 7422
_diffrn_reflns_theta_full 27.50
_diffrn_reflns_theta_max 27.50
_diffrn_reflns_theta_min 2.95
_exptl_absorpt_coefficient_mu 0.380
_exptl_absorpt_correction_type none
_exptl_crystal_colour colorless
_exptl_crystal_density_diffrn 1.257
_exptl_crystal_density_method 'not measured'
_exptl_crystal_description lathes
_exptl_crystal_F_000 400
_exptl_crystal_size_max 0.28
_exptl_crystal_size_mid 0.12
_exptl_crystal_size_min 0.09
_refine_diff_density_max 0.310
_refine_diff_density_min -0.269
_refine_diff_density_rms 0.057
_refine_ls_extinction_method none
_refine_ls_goodness_of_fit_ref 0.997
_refine_ls_hydrogen_treatment constr
_refine_ls_matrix_type full
_refine_ls_number_parameters 208
_refine_ls_number_reflns 4489
_refine_ls_number_restraints 0
_refine_ls_restrained_S_all 0.997
_refine_ls_R_factor_all 0.0909
_refine_ls_R_factor_gt 0.0416
_refine_ls_shift/su_max 0.001
_refine_ls_shift/su_mean 0.000
_refine_ls_structure_factor_coef Fsqd
_refine_ls_weighting_details 'calc w=1/[\s^2^(Fo^2^)+(0.0436P)^2^+0.0646P] where P=(Fo^2^+2Fc^2^)/3'
_refine_ls_weighting_scheme calc
_refine_ls_wR_factor_gt 0.0864
_refine_ls_wR_factor_ref 0.1018
_reflns_number_gt 2843
_reflns_number_total 4489
_reflns_threshold_expression >2sigma(I)
_cod_data_source_file ic051125dsi20050823_021120_1.cif
_cod_data_source_block L1
_cod_depositor_comments
;
The following automatic conversions were performed:
'_symmetry_cell_setting' value 'Triclinic' changed to 'triclinic'
according to '/home/saulius/struct/CIF-dictionaries/cif_core.dic'
dictionary named 'cif_core.dic' version 2.4.1 from 2010-06-29.

Automatic conversion script
Id: cif_fix_enum 1527 2010-12-29 10:47:43Z saulius 
;
_cod_database_code 4309990

loop_
_symmetry_equiv_pos_as_xyz
'x, y, z'
'-x, -y, -z'

loop_
_atom_site_label
_atom_site_type_symbol
_atom_site_fract_x
_atom_site_fract_y
_atom_site_fract_z
_atom_site_U_iso_or_equiv
_atom_site_adp_type
_atom_site_occupancy
_atom_site_symmetry_multiplicity
_atom_site_calc_flag
_atom_site_refinement_flags
_atom_site_disorder_assembly
_atom_site_disorder_group
S1 S 0.17168(9) 0.41744(5) 0.87355(4) 0.03500(16) Uani 1 1 d . . .
S2 S 0.35566(9) 0.12467(5) 0.59710(4) 0.03743(16) Uani 1 1 d . . .
S3 S 0.82048(9) 0.37205(5) 0.52560(4) 0.03951(17) Uani 1 1 d . . .
N1 N 0.6203(3) 0.70543(14) 0.81869(12) 0.0292(4) Uani 1 1 d . . .
N2 N -0.0138(3) 1.03993(15) 0.78314(12) 0.0326(4) Uani 1 1 d . . .
C1 C 0.6399(3) 0.69024(18) 0.91115(15) 0.0359(5) Uani 1 1 d . . .
H1A H 0.6619 0.7669 0.9629 0.043 Uiso 1 1 d R . .
H1B H 0.7708 0.6425 0.9094 0.043 Uiso 1 1 d R . .
C2 C 0.4329(3) 0.62684(18) 0.93084(14) 0.0338(5) Uani 1 1 d . . .
H2A H 0.2999 0.6713 0.9286 0.041 Uiso 1 1 d R . .
H2B H 0.4440 0.6234 0.9940 0.041 Uiso 1 1 d R . .
C3 C 0.4103(4) 0.50101(18) 0.85419(15) 0.0372(5) Uani 1 1 d . . .
H3A H 0.3942 0.5056 0.7915 0.045 Uiso 1 1 d R . .
H3B H 0.5476 0.4588 0.8547 0.045 Uiso 1 1 d R . .
C4 C 0.1519(3) 0.30290(17) 0.75253(14) 0.0313(5) Uani 1 1 d . . .
H4A H 0.1435 0.3408 0.7065 0.038 Uiso 1 1 d R . .
H4B H 0.0139 0.2577 0.7469 0.038 Uiso 1 1 d R . .
C5 C 0.3482(3) 0.21668(18) 0.72518(14) 0.0317(5) Uani 1 1 d . . .
H5A H 0.4872 0.2622 0.7441 0.038 Uiso 1 1 d R . .
H5B H 0.3374 0.1655 0.7611 0.038 Uiso 1 1 d R . .
C6 C 0.4623(3) 0.23155(19) 0.54849(15) 0.0343(5) Uani 1 1 d . . .
H6A H 0.3699 0.3018 0.5710 0.041 Uiso 1 1 d R . .
H6B H 0.4502 0.1966 0.4790 0.041 Uiso 1 1 d R . .
C7 C 0.7083(3) 0.26918(19) 0.57689(15) 0.0344(5) Uani 1 1 d . . .
H7A H 0.7194 0.3056 0.6463 0.041 Uiso 1 1 d R . .
H7B H 0.7996 0.1985 0.5558 0.041 Uiso 1 1 d R . .
C8 C 0.7372(3) 0.51640(18) 0.61330(15) 0.0344(5) Uani 1 1 d . . .
H8A H 0.5859 0.5093 0.6341 0.041 Uiso 1 1 d R . .
H8B H 0.7342 0.5727 0.5819 0.041 Uiso 1 1 d R . .
C9 C 0.8918(3) 0.56692(18) 0.70169(15) 0.0335(5) Uani 1 1 d . . .
H9A H 1.0461 0.5636 0.6806 0.040 Uiso 1 1 d R . .
H9B H 0.8784 0.5168 0.7384 0.040 Uiso 1 1 d R . .
C10 C 0.8362(3) 0.69485(17) 0.76754(16) 0.0338(5) Uani 1 1 d . . .
H10A H 0.9562 0.7266 0.8147 0.041 Uiso 1 1 d R . .
H10B H 0.8297 0.7426 0.7287 0.041 Uiso 1 1 d R . .
C11 C 0.4675(3) 0.79390(17) 0.81404(14) 0.0273(5) Uani 1 1 d . . .
C12 C 0.4042(3) 0.79405(17) 0.72359(14) 0.0303(5) Uani 1 1 d . . .
H12 H 0.4713 0.7362 0.6668 0.036 Uiso 1 1 d R . .
C13 C 0.2511(3) 0.87490(18) 0.71404(15) 0.0316(5) Uani 1 1 d . . .
H13 H 0.2144 0.8726 0.6505 0.038 Uiso 1 1 d R . .
C14 C 0.1460(3) 0.95948(17) 0.79428(15) 0.0279(5) Uani 1 1 d . . .
C15 C 0.2103(3) 0.96050(17) 0.88503(15) 0.0306(5) Uani 1 1 d . . .
H15 H 0.1447 1.0185 0.9422 0.037 Uiso 1 1 d R . .
C16 C 0.3675(3) 0.87954(17) 0.89411(15) 0.0300(5) Uani 1 1 d . . .
H16 H 0.4081 0.8828 0.9576 0.036 Uiso 1 1 d R . .
C17 C -0.1367(3) 1.0014(2) 0.69091(16) 0.0399(5) Uani 1 1 d . . .
H17C H -0.2203 0.9288 0.6807 0.060 Uiso 1 1 d R . .
H17A H -0.0309 0.9878 0.6393 0.060 Uiso 1 1 d R . .
H17B H -0.2395 1.0627 0.6907 0.060 Uiso 1 1 d R . .
C18 C -0.1529(4) 1.1038(2) 0.86643(17) 0.0470(6) Uani 1 1 d . . .
H18C H -0.0555 1.1531 0.9186 0.070 Uiso 1 1 d R . .
H18A H -0.2343 1.0483 0.8868 0.070 Uiso 1 1 d R . .
H18B H -0.2606 1.1538 0.8514 0.070 Uiso 1 1 d R . .

loop_
_atom_site_aniso_label
_atom_site_aniso_U_11
_atom_site_aniso_U_22
_atom_site_aniso_U_33
_atom_site_aniso_U_23
_atom_site_aniso_U_13
_atom_site_aniso_U_12
S1 0.0376(3) 0.0351(3) 0.0342(3) 0.0151(3) 0.0057(2) -0.0003(2)
S2 0.0370(3) 0.0306(3) 0.0402(3) 0.0085(3) 0.0016(2) -0.0061(2)
S3 0.0427(3) 0.0390(3) 0.0355(3) 0.0124(3) 0.0104(2) -0.0028(3)
N1 0.0256(8) 0.0298(9) 0.0355(10) 0.0163(8) -0.0025(7) -0.0018(7)
N2 0.0278(9) 0.0318(10) 0.0406(11) 0.0164(9) 0.0023(8) 0.0036(7)
C1 0.0398(12) 0.0275(11) 0.0387(13) 0.0111(10) -0.0117(10) -0.0023(9)
C2 0.0451(12) 0.0304(11) 0.0263(12) 0.0111(10) -0.0024(9) 0.0013(10)
C3 0.0423(12) 0.0311(12) 0.0368(13) 0.0112(10) 0.0065(10) -0.0046(10)
C4 0.0303(11) 0.0297(11) 0.0348(12) 0.0133(10) -0.0015(9) -0.0020(9)
C5 0.0300(11) 0.0308(11) 0.0366(12) 0.0155(10) -0.0014(9) -0.0030(9)
C6 0.0324(11) 0.0409(13) 0.0285(12) 0.0119(10) -0.0009(9) -0.0034(10)
C7 0.0320(11) 0.0344(12) 0.0361(13) 0.0127(10) 0.0027(9) 0.0002(9)
C8 0.0331(11) 0.0341(12) 0.0381(13) 0.0159(10) 0.0054(9) 0.0025(9)
C9 0.0279(11) 0.0320(12) 0.0420(13) 0.0156(10) 0.0011(9) -0.0003(9)
C10 0.0247(10) 0.0298(12) 0.0481(14) 0.0165(11) -0.0023(9) -0.0053(9)
C11 0.0253(10) 0.0239(10) 0.0330(12) 0.0112(9) -0.0013(9) -0.0066(8)
C12 0.0313(11) 0.0299(11) 0.0293(12) 0.0107(10) 0.0060(9) 0.0000(9)
C13 0.0330(11) 0.0353(12) 0.0313(12) 0.0180(10) 0.0022(9) -0.0002(9)
C14 0.0251(10) 0.0226(10) 0.0377(12) 0.0135(10) 0.0006(9) -0.0061(8)
C15 0.0332(11) 0.0223(10) 0.0311(12) 0.0045(9) -0.0004(9) -0.0048(9)
C16 0.0325(11) 0.0256(11) 0.0305(12) 0.0092(10) -0.0048(9) -0.0059(9)
C17 0.0329(12) 0.0421(13) 0.0524(15) 0.0269(12) -0.0031(10) -0.0013(10)
C18 0.0404(13) 0.0491(15) 0.0517(15) 0.0191(13) 0.0100(11) 0.0147(11)

loop_
_atom_type_symbol
_atom_type_description
_atom_type_scat_dispersion_real
_atom_type_scat_dispersion_imag
_atom_type_scat_source
C C 0.0033 0.0016 'International Tables Vol C Tables 4.2.6.8 and 6.1.1.4'
H H 0.0000 0.0000 'International Tables Vol C Tables 4.2.6.8 and 6.1.1.4'
N N 0.0061 0.0033 'International Tables Vol C Tables 4.2.6.8 and 6.1.1.4'
S S 0.1246 0.1234 'International Tables Vol C Tables 4.2.6.8 and 6.1.1.4'

loop_
_geom_angle_atom_site_label_1
_geom_angle_atom_site_label_2
_geom_angle_atom_site_label_3
_geom_angle
_geom_angle_site_symmetry_1
_geom_angle_site_symmetry_3
_geom_angle_publ_flag
C4 S1 C3 97.99(9) . . ?
C5 S2 C6 101.04(10) . . ?
C8 S3 C7 102.50(10) . . ?
C11 N1 C1 117.14(16) . . ?
C11 N1 C10 116.66(15) . . ?
C1 N1 C10 114.25(15) . . ?
C14 N2 C18 116.83(17) . . ?
C14 N2 C17 116.74(17) . . ?
C18 N2 C17 113.78(17) . . ?
N1 C1 C2 112.20(16) . . ?
N1 C1 H1A 109.8 . . ?
C2 C1 H1A 110.0 . . ?
N1 C1 H1B 108.7 . . ?
C2 C1 H1B 108.0 . . ?
H1A C1 H1B 108.0 . . ?
C3 C2 C1 110.16(17) . . ?
C3 C2 H2A 109.0 . . ?
C1 C2 H2A 108.6 . . ?
C3 C2 H2B 109.8 . . ?
C1 C2 H2B 110.8 . . ?
H2A C2 H2B 108.4 . . ?
C2 C3 S1 113.21(15) . . ?
C2 C3 H3A 109.2 . . ?
S1 C3 H3A 109.1 . . ?
C2 C3 H3B 108.3 . . ?
S1 C3 H3B 108.9 . . ?
H3A C3 H3B 108.0 . . ?
C5 C4 S1 114.65(13) . . ?
C5 C4 H4A 108.1 . . ?
S1 C4 H4A 108.9 . . ?
C5 C4 H4B 108.4 . . ?
S1 C4 H4B 108.7 . . ?
H4A C4 H4B 107.8 . . ?
C4 C5 S2 113.46(13) . . ?
C4 C5 H5A 108.4 . . ?
S2 C5 H5A 109.3 . . ?
C4 C5 H5B 108.6 . . ?
S2 C5 H5B 108.9 . . ?
H5A C5 H5B 108.0 . . ?
C7 C6 S2 113.41(14) . . ?
C7 C6 H6A 108.6 . . ?
S2 C6 H6A 109.2 . . ?
C7 C6 H6B 108.7 . . ?
S2 C6 H6B 108.8 . . ?
H6A C6 H6B 108.0 . . ?
C6 C7 S3 113.99(14) . . ?
C6 C7 H7A 108.5 . . ?
S3 C7 H7A 109.2 . . ?
C6 C7 H7B 108.3 . . ?
S3 C7 H7B 108.6 . . ?
H7A C7 H7B 107.9 . . ?
C9 C8 S3 114.76(14) . . ?
C9 C8 H8A 108.8 . . ?
S3 C8 H8A 108.6 . . ?
C9 C8 H8B 108.0 . . ?
S3 C8 H8B 108.5 . . ?
H8A C8 H8B 107.8 . . ?
C8 C9 C10 113.60(16) . . ?
C8 C9 H9A 108.8 . . ?
C10 C9 H9A 109.6 . . ?
C8 C9 H9B 108.3 . . ?
C10 C9 H9B 108.5 . . ?
H9A C9 H9B 107.9 . . ?
N1 C10 C9 113.64(16) . . ?
N1 C10 H10A 108.6 . . ?
C9 C10 H10A 109.3 . . ?
N1 C10 H10B 109.0 . . ?
C9 C10 H10B 108.2 . . ?
H10A C10 H10B 107.8 . . ?
C16 C11 C12 116.38(18) . . ?
C16 C11 N1 124.39(17) . . ?
C12 C11 N1 119.19(18) . . ?
C13 C12 C11 121.99(19) . . ?
C13 C12 H12 119.6 . . ?
C11 C12 H12 118.4 . . ?
C12 C13 C14 121.84(19) . . ?
C12 C13 H13 119.2 . . ?
C14 C13 H13 119.0 . . ?
C15 C14 C13 116.39(18) . . ?
C15 C14 N2 122.45(18) . . ?
C13 C14 N2 121.15(18) . . ?
C16 C15 C14 121.37(19) . . ?
C16 C15 H15 119.6 . . ?
C14 C15 H15 119.1 . . ?
C11 C16 C15 122.00(18) . . ?
C11 C16 H16 118.8 . . ?
C15 C16 H16 119.2 . . ?
N2 C17 H17C 109.8 . . ?
N2 C17 H17A 109.5 . . ?
H17C C17 H17A 109.6 . . ?
N2 C17 H17B 110.0 . . ?
H17C C17 H17B 109.6 . . ?
H17A C17 H17B 108.3 . . ?
N2 C18 H18C 108.7 . . ?
N2 C18 H18A 110.5 . . ?
H18C C18 H18A 109.0 . . ?
N2 C18 H18B 111.0 . . ?
H18C C18 H18B 109.0 . . ?
H18A C18 H18B 108.7 . . ?

loop_
_geom_bond_atom_site_label_1
_geom_bond_atom_site_label_2
_geom_bond_distance
_geom_bond_site_symmetry_2
_geom_bond_publ_flag
S1 C4 1.810(2) . ?
S1 C3 1.811(2) . ?
S2 C5 1.809(2) . ?
S2 C6 1.813(2) . ?
S3 C8 1.810(2) . ?
S3 C7 1.811(2) . ?
N1 C11 1.422(2) . ?
N1 C1 1.462(2) . ?
N1 C10 1.470(2) . ?
N2 C14 1.410(2) . ?
N2 C18 1.452(3) . ?
N2 C17 1.456(2) . ?
C1 C2 1.522(3) . ?
C1 H1A 0.9599 . ?
C1 H1B 0.9600 . ?
C2 C3 1.517(3) . ?
C2 H2A 0.9600 . ?
C2 H2B 0.9600 . ?
C3 H3A 0.9599 . ?
C3 H3B 0.9601 . ?
C4 C5 1.513(3) . ?
C4 H4A 0.9600 . ?
C4 H4B 0.9600 . ?
C5 H5A 0.9600 . ?
C5 H5B 0.9599 . ?
C6 C7 1.521(3) . ?
C6 H6A 0.9600 . ?
C6 H6B 0.9599 . ?
C7 H7A 0.9600 . ?
C7 H7B 0.9600 . ?
C8 C9 1.514(3) . ?
C8 H8A 0.9600 . ?
C8 H8B 0.9599 . ?
C9 C10 1.521(3) . ?
C9 H9A 0.9600 . ?
C9 H9B 0.9600 . ?
C10 H10A 0.9600 . ?
C10 H10B 0.9600 . ?
C11 C16 1.387(3) . ?
C11 C12 1.396(3) . ?
C12 C13 1.379(3) . ?
C12 H12 0.9599 . ?
C13 C14 1.397(3) . ?
C13 H13 0.9599 . ?
C14 C15 1.397(3) . ?
C15 C16 1.393(3) . ?
C15 H15 0.9600 . ?
C16 H16 0.9600 . ?
C17 H17C 0.9600 . ?
C17 H17A 0.9601 . ?
C17 H17B 0.9600 . ?
C18 H18C 0.9600 . ?
C18 H18A 0.9599 . ?
C18 H18B 0.9601 . ?

loop_
_geom_torsion_atom_site_label_1
_geom_torsion_atom_site_label_2
_geom_torsion_atom_site_label_3
_geom_torsion_atom_site_label_4
_geom_torsion
_geom_torsion_site_symmetry_1
_geom_torsion_site_symmetry_2
_geom_torsion_site_symmetry_3
_geom_torsion_site_symmetry_4
_geom_torsion_publ_flag
C11 N1 C1 C2 73.7(2) . . . . ?
C10 N1 C1 C2 -144.66(17) . . . . ?
N1 C1 C2 C3 62.8(2) . . . . ?
C1 C2 C3 S1 178.62(13) . . . . ?
C4 S1 C3 C2 161.93(15) . . . . ?
C3 S1 C4 C5 68.48(16) . . . . ?
S1 C4 C5 S2 -167.44(10) . . . . ?
C6 S2 C5 C4 75.68(15) . . . . ?
C5 S2 C6 C7 68.44(16) . . . . ?
S2 C6 C7 S3 178.03(11) . . . . ?
C8 S3 C7 C6 86.54(16) . . . . ?
C7 S3 C8 C9 81.56(16) . . . . ?
S3 C8 C9 C10 172.43(14) . . . . ?
C11 N1 C10 C9 -130.40(18) . . . . ?
C1 N1 C10 C9 87.8(2) . . . . ?
C8 C9 C10 N1 69.4(2) . . . . ?
C1 N1 C11 C16 11.7(3) . . . . ?
C10 N1 C11 C16 -129.01(19) . . . . ?
C1 N1 C11 C12 -165.80(17) . . . . ?
C10 N1 C11 C12 53.5(2) . . . . ?
C16 C11 C12 C13 0.1(3) . . . . ?
N1 C11 C12 C13 177.82(16) . . . . ?
C11 C12 C13 C14 -1.6(3) . . . . ?
C12 C13 C14 C15 2.1(3) . . . . ?
C12 C13 C14 N2 -178.66(17) . . . . ?
C18 N2 C14 C15 -15.3(3) . . . . ?
C17 N2 C14 C15 -154.86(18) . . . . ?
C18 N2 C14 C13 165.54(18) . . . . ?
C17 N2 C14 C13 26.0(2) . . . . ?
C13 C14 C15 C16 -1.3(3) . . . . ?
N2 C14 C15 C16 179.56(16) . . . . ?
C12 C11 C16 C15 0.7(3) . . . . ?
N1 C11 C16 C15 -176.80(17) . . . . ?
C14 C15 C16 C11 -0.2(3) . . . . ?

loop_
_cod_related_entry_id
_cod_related_entry_database
_cod_related_entry_code
1 ChemSpider 30660868
